data_7707986
loop_
_publ_author_name
'Utochnikova, Valentina V.'
'Aslandukov, Andrey N.'
'Vashchenko, Andrey A.'
'Goloveshkin, Alexander S.'
'Alexandrov, Alexey A.'
'Grzibovskis, Raitis'
'B\"unzli, Jean-Claude G'

_publ_section_title
;
 Identifying lifetime as one of the key parameters responsible for the low
 brightness of lanthanide-based OLEDs.
;
_journal_issue 37
_journal_name_full 'Dalton transactions (Cambridge, England : 2003)'
_journal_page_first 12806
_journal_page_last 12813
_journal_paper_doi 10.1039/d1dt02269e
_journal_volume 50
_journal_year 2021
_chemical_formula_moiety 'C39 H37 Eu N2 O6'
_chemical_formula_sum 'C39 H37 Eu N2 O6'
_chemical_formula_weight 781.66
_space_group_crystal_system triclinic
_space_group_IT_number 2
_space_group_name_Hall '-P 1'
_space_group_name_H-M_alt 'P -1'
_atom_sites_solution_hydrogens geom
_audit_creation_date 2021-06-14
_audit_creation_method
;
Olex2 1.3
(compiled 2020.11.12 svn.r5f609507 for OlexSys, GUI svn.r6272)
;
_audit_update_record
;
2021-06-14 deposited with the CCDC.	2021-08-09 downloaded from the CCDC.
;
_cell_angle_alpha 95.16(3)
_cell_angle_beta 105.55(3)
_cell_angle_gamma 110.74(3)
_cell_formula_units_Z 2
_cell_length_a 11.925(2)
_cell_length_b 12.023(2)
_cell_length_c 14.135(3)
_cell_measurement_reflns_used 7505
_cell_measurement_temperature 120
_cell_measurement_theta_max 33.01
_cell_measurement_theta_min 2.73
_cell_volume 1787.0(8)
_computing_molecular_graphics 'Olex2 1.3 (Dolomanov et al., 2009)'
_computing_publication_material 'Olex2 1.3 (Dolomanov et al., 2009)'
_computing_structure_refinement 'XL  (Sheldrick, 2008)'
_diffrn_ambient_temperature 120
_diffrn_measured_fraction_theta_full 0.999
_diffrn_measured_fraction_theta_max 0.992
_diffrn_measurement_device_type 'Bruker APEX-II CCD'
_diffrn_measurement_method '\f and \w scans'
_diffrn_radiation_monochromator graphite
_diffrn_radiation_type MoK\a
_diffrn_radiation_wavelength 0.71073
_diffrn_reflns_av_R_equivalents 0.0242
_diffrn_reflns_av_unetI/netI 0.0443
_diffrn_reflns_Laue_measured_fraction_full 0.999
_diffrn_reflns_Laue_measured_fraction_max 0.992
_diffrn_reflns_limit_h_max 15
_diffrn_reflns_limit_h_min -15
_diffrn_reflns_limit_k_max 16
_diffrn_reflns_limit_k_min -12
_diffrn_reflns_limit_l_max 18
_diffrn_reflns_limit_l_min -13
_diffrn_reflns_number 14155
_diffrn_reflns_point_group_measured_fraction_full 0.999
_diffrn_reflns_point_group_measured_fraction_max 0.992
_diffrn_reflns_theta_full 25.242
_diffrn_reflns_theta_max 28.279
_diffrn_reflns_theta_min 1.851
_diffrn_source_current 30.0
_diffrn_source_power 1.5
_diffrn_source_voltage 50.0
_diffrn_standards_number 0
_exptl_absorpt_coefficient_mu 1.803
_exptl_absorpt_correction_T_max 0.7466
_exptl_absorpt_correction_T_min 0.6086
_exptl_absorpt_correction_type multi-scan
_exptl_absorpt_process_details
;
SADABS-2008/1 (Bruker,2008) was used for absorption correction.
wR2(int) was 0.0842 before and 0.0337 after correction.
The Ratio of minimum to maximum transmission is 0.8152.
The \l/2 correction factor is 0.0015.
;
_exptl_crystal_colour colourless
_exptl_crystal_colour_primary colourless
_exptl_crystal_density_diffrn 1.453
_exptl_crystal_description block
_exptl_crystal_F_000 792
_exptl_crystal_preparation Luminescent
_exptl_crystal_size_max 0.35
_exptl_crystal_size_mid 0.21
_exptl_crystal_size_min 0.18
_refine_diff_density_max 1.830
_refine_diff_density_min -0.954
_refine_diff_density_rms 0.101
_refine_ls_extinction_method none
_refine_ls_goodness_of_fit_ref 1.044
_refine_ls_hydrogen_treatment constr
_refine_ls_matrix_type full
_refine_ls_number_parameters 439
_refine_ls_number_reflns 8790
_refine_ls_number_restraints 0
_refine_ls_restrained_S_all 1.044
_refine_ls_R_factor_all 0.0346
_refine_ls_R_factor_gt 0.0288
_refine_ls_shift/su_max 0.002
_refine_ls_shift/su_mean 0.000
_refine_ls_structure_factor_coef Fsqd
_refine_ls_weighting_details 'w=1/[\s^2^(Fo^2^)+(0.0317P)^2^+0.6528P] where P=(Fo^2^+2Fc^2^)/3'
_refine_ls_weighting_scheme calc
_refine_ls_wR_factor_gt 0.0665
_refine_ls_wR_factor_ref 0.0691
_reflns_Friedel_coverage 0.000
_reflns_number_gt 7886
_reflns_number_total 8790
_reflns_threshold_expression 'I > 2\s(I)'
_cod_data_source_file d1dt02269e2.cif
_cod_data_source_block a
_cod_depositor_comments 'Adding full bibliography for 7707986--7707989.cif.'
_cod_database_code 7707986
_shelx_shelxl_version_number 2018/3
_shelx_space_group_comment
;
The symmetry employed for this shelxl refinement is uniquely defined
by the following loop, which should always be used as a source of
symmetry information in preference to the above space-group names.
They are only intended as comments.
;
_shelx_estimated_absorpt_t_max 0.737
_shelx_estimated_absorpt_t_min 0.571
_olex2_refinement_description
;
1. Others
 Fixed Uiso: H16(0.02) H18(0.034) H19(0.03) H21(0.023) H22(0.023) H24(0.022)
 H28(0.02) H30(0.025) H31(0.028) H32(0.036) H35(0.04) H36(0.025) H38(0.027)
 H40A(0.048) H40B(0.048) H40C(0.048) H42(0.027) H44A(0.045) H44B(0.045)
 H44C(0.045) H47(0.037) H2(0.032) H3(0.027) H4A(0.038) H4B(0.038) H4C(0.038)
 H5A(0.037) H5B(0.037) H5C(0.037) H6(0.031) H7A(0.053) H7B(0.053) H7C(0.053)
 H8(0.033) H9A(0.042) H9B(0.042) H9C(0.042)
 Fixed X: H16(0.14379) H18(0.566046) H19(0.574499) H21(0.46607) H22(0.018649)
 H24(0.545336) H28(0.307589) H30(0.12564) H31(0.075986) H32(0.629333) H35(-
 0.310035) H36(-0.08361) H38(0.040908) H40A(-0.099158) H40B(-0.076582) H40C(-
 0.152259) H42(0.391143) H44A(-0.187921) H44B(-0.148625) H44C(-0.140626) H47(-
 0.191749) H2(-0.210521) H3(0.545783) H4A(0.299912) H4B(0.223102) H4C(0.359824)
 H5A(0.70133) H5B(0.690304) H5C(0.630705) H6(0.025319) H7A(0.344214)
 H7B(0.20996) H7C(0.281514) H8(0.444161) H9A(0.293635) H9B(0.429519) H9C(0.3076)
 Fixed Y: H16(1.45261) H18(1.643195) H19(1.561439) H21(1.080141) H22(1.036126)
 H24(1.23087) H28(1.468557) H30(1.524881) H31(0.763051) H32(1.704909)
 H35(1.384685) H36(1.168724) H38(0.633803) H40A(0.924457) H40B(0.858434)
 H40C(0.779286) H42(1.294578) H44A(0.684043) H44B(0.655284) H44C(0.788647)
 H47(1.591451) H2(1.247713) H3(1.06056) H4A(0.667875) H4B(0.677452)
 H4C(0.78093) H5A(1.062586) H5B(1.021275) H5C(0.922029) H6(1.660797)
 H7A(0.687539) H7B(0.579497) H7C(0.583894) H8(1.438219) H9A(1.012627)
 H9B(1.123209) H9C(1.145106)
 Fixed Z: H16(0.426472) H18(0.924246) H19(0.642477) H21(0.504647)
 H22(0.129505) H24(0.649795) H28(0.563234) H30(0.262986) H31(0.523047)
 H32(0.788476) H35(0.212818) H36(0.119431) H38(-0.019952) H40A(0.406673)
 H40B(0.499165) H40C(0.387724) H42(0.768637) H44A(0.036506) H44B(-0.059723)
 H44C(-0.023373) H47(0.22649) H2(0.223433) H3(0.113197) H4A(0.488023)
 H4B(0.56334) H4C(0.580597) H5A(0.343853) H5B(0.229749) H5C(0.29001)
 H6(0.250083) H7A(0.062978) H7B(0.004126) H7C(0.118591) H8(0.913836) H9A(-
 0.051141) H9B(-0.013501) H9C(-0.004684)
;
_olex2_submission_special_instructions 'No special instructions were received'

loop_
_space_group_symop_operation_xyz
'x, y, z'
'-x, -y, -z'

loop_
_atom_site_label
_atom_site_type_symbol
_atom_site_fract_x
_atom_site_fract_y
_atom_site_fract_z
_atom_site_U_iso_or_equiv
_atom_site_adp_type
_atom_site_occupancy
_atom_site_site_symmetry_order
_atom_site_calc_flag
_atom_site_refinement_flags_posn
_atom_site_refinement_flags_adp
_atom_site_refinement_flags_occupancy
_atom_site_disorder_assembly
_atom_site_disorder_group
Eu1 Eu 0.23643(2) 0.94654(2) 0.27383(2) 0.01329(4) Uani 1 1 d . . . . .
O49 O 0.25671(18) 0.77935(17) 0.18827(14) 0.0215(4) Uani 1 1 d . . . . .
O50 O 0.04444(18) 0.83879(17) 0.14198(15) 0.0219(4) Uani 1 1 d . . . . .
C51 C 0.4757(2) 1.4137(2) 0.69066(19) 0.0157(5) Uani 1 1 d . . . . .
O52 O 0.27597(17) 0.84248(17) 0.40480(14) 0.0192(4) Uani 1 1 d . . . . .
C53 C 0.2928(2) 1.2225(2) 0.42578(18) 0.0134(5) Uani 1 1 d . . . . .
C54 C 0.3376(2) 1.3181(2) 0.50985(19) 0.0142(5) Uani 1 1 d . . . . .
O55 O 0.07366(18) 0.91294(18) 0.34849(15) 0.0235(4) Uani 1 1 d . . . . .
O56 O 0.45827(17) 1.00778(17) 0.30457(14) 0.0189(4) Uani 1 1 d . . . . .
C10 C 0.1978(3) 0.7076(2) 0.1036(2) 0.0208(5) Uani 1 1 d . . . . .
O11 O 0.28354(18) 1.04179(18) 0.14090(14) 0.0215(4) Uani 1 1 d . . . . .
C12 C 0.4340(2) 1.3208(2) 0.59679(18) 0.0144(5) Uani 1 1 d . . . . .
C13 C 0.0055(3) 0.7531(2) 0.0657(2) 0.0195(5) Uani 1 1 d . . . . .
C16 C 0.1812(2) 1.3948(2) 0.4258(2) 0.0171(5) Uani 1 1 d . . . . .
H16 H 0.143790 1.452610 0.426472 0.020 Uiso 1 1 calc R U . . .
N17 N 0.3407(2) 1.13466(19) 0.42435(16) 0.0147(4) Uani 1 1 d . . . . .
C18 C 0.5430(3) 1.5851(3) 0.8649(2) 0.0280(7) Uani 1 1 d . . . . .
H18 H 0.566046 1.643195 0.924246 0.034 Uiso 1 1 calc R U . . .
C19 C 0.5478(3) 1.5361(3) 0.6974(2) 0.0252(6) Uani 1 1 d . . . . .
H19 H 0.574499 1.561439 0.642477 0.030 Uiso 1 1 calc R U . . .
C20 C -0.0321(2) 1.3722(2) 0.24529(19) 0.0170(5) Uani 1 1 d . . . . .
C21 C 0.4320(3) 1.1405(2) 0.5057(2) 0.0189(5) Uani 1 1 d . . . . .
H21 H 0.466070 1.080141 0.504647 0.023 Uiso 1 1 calc R U . . .
C22 C 0.0493(3) 1.1037(2) 0.1833(2) 0.0194(5) Uani 1 1 d . . . . .
H22 H 0.018649 1.036126 0.129505 0.023 Uiso 1 1 calc R U . . .
C23 C 0.2197(3) 0.7937(2) 0.4647(2) 0.0193(5) Uani 1 1 d . . . . .
C24 C 0.4807(3) 1.2313(2) 0.5934(2) 0.0187(5) Uani 1 1 d . . . . .
H24 H 0.545336 1.230870 0.649795 0.022 Uiso 1 1 calc R U . . .
C25 C 0.1903(2) 1.2129(2) 0.33904(18) 0.0136(5) Uani 1 1 d . . . . .
C27 C 0.0298(2) 1.2842(2) 0.25305(19) 0.0164(5) Uani 1 1 d . . . . .
C28 C 0.2782(2) 1.4041(2) 0.50702(19) 0.0166(5) Uani 1 1 d . . . . .
H28 H 0.307589 1.468557 0.563234 0.020 Uiso 1 1 calc R U . . .
N29 N 0.1486(2) 1.11699(19) 0.26077(16) 0.0161(4) Uani 1 1 d . . . . .
C30 C 0.0373(3) 1.4961(2) 0.2528(2) 0.0204(5) Uani 1 1 d . . . . .
H30 H 0.125640 1.524881 0.262986 0.025 Uiso 1 1 calc R U . . .
C31 C 0.1082(3) 0.8003(3) 0.4741(2) 0.0232(6) Uani 1 1 d . . . . .
H31 H 0.075986 0.763051 0.523047 0.028 Uiso 1 1 calc R U . . .
C32 C 0.5808(3) 1.6216(3) 0.7845(2) 0.0296(7) Uani 1 1 d . . . . .
H32 H 0.629333 1.704909 0.788476 0.036 Uiso 1 1 calc R U . . .
C33 C 0.1340(2) 1.2990(2) 0.33856(19) 0.0150(5) Uani 1 1 d . . . . .
C34 C 0.3724(3) 1.0576(2) 0.1031(2) 0.0200(5) Uani 1 1 d . . . . .
C35 C -0.2217(3) 1.4130(3) 0.2229(3) 0.0333(7) Uani 1 1 d . . . . .
H35 H -0.310035 1.384685 0.212818 0.040 Uiso 1 1 calc R U . . .
C36 C -0.0125(3) 1.1834(2) 0.1765(2) 0.0206(5) Uani 1 1 d . . . . .
H36 H -0.083610 1.168724 0.119431 0.025 Uiso 1 1 calc R U . . .
C37 C 0.5230(2) 1.0211(2) 0.2450(2) 0.0185(5) Uani 1 1 d . . . . .
C38 C 0.0766(3) 0.6910(3) 0.0419(2) 0.0227(6) Uani 1 1 d . . . . .
H38 H 0.040908 0.633803 -0.019952 0.027 Uiso 1 1 calc R U . . .
C40 C -0.0828(3) 0.8549(3) 0.4283(3) 0.0317(7) Uani 1 1 d . . . . .
H40A H -0.099158 0.924457 0.406673 0.048 Uiso 1 1 calc R U . . .
H40B H -0.076582 0.858434 0.499165 0.048 Uiso 1 1 calc R U . . .
H40C H -0.152259 0.779286 0.387724 0.048 Uiso 1 1 calc R U . . .
C42 C 0.4388(3) 1.3779(3) 0.7721(2) 0.0226(6) Uani 1 1 d . . . . .
H42 H 0.391143 1.294578 0.768637 0.027 Uiso 1 1 calc R U . . .
C44 C -0.1299(3) 0.7171(3) -0.0011(2) 0.0301(7) Uani 1 1 d . . . . .
H44A H -0.187921 0.684043 0.036506 0.045 Uiso 1 1 calc R U . . .
H44B H -0.148625 0.655284 -0.059723 0.045 Uiso 1 1 calc R U . . .
H44C H -0.140626 0.788647 -0.023373 0.045 Uiso 1 1 calc R U . . .
C47 C -0.1514(3) 1.5358(3) 0.2309(2) 0.0308(7) Uani 1 1 d . . . . .
H47 H -0.191749 1.591451 0.226490 0.037 Uiso 1 1 calc R U . . .
C1 C 0.0410(3) 0.8590(2) 0.4150(2) 0.0213(6) Uani 1 1 d . . . . .
C2 C -0.1622(3) 1.3316(3) 0.2296(2) 0.0266(6) Uani 1 1 d . . . . .
H2 H -0.210521 1.247713 0.223433 0.032 Uiso 1 1 calc R U . . .
C3 C 0.4872(3) 1.0479(3) 0.1494(2) 0.0225(6) Uani 1 1 d . . . . .
H3 H 0.545783 1.060560 0.113197 0.027 Uiso 1 1 calc R U . . .
C4 C 0.2811(3) 0.7238(3) 0.5300(2) 0.0252(6) Uani 1 1 d . . . . .
H4A H 0.299912 0.667875 0.488023 0.038 Uiso 1 1 calc R U . . .
H4B H 0.223102 0.677452 0.563340 0.038 Uiso 1 1 calc R U . . .
H4C H 0.359824 0.780930 0.580597 0.038 Uiso 1 1 calc R U . . .
C5 C 0.6473(3) 1.0053(3) 0.2803(2) 0.0248(6) Uani 1 1 d . . . . .
H5A H 0.701330 1.062586 0.343853 0.037 Uiso 1 1 calc R U . . .
H5B H 0.690304 1.021275 0.229749 0.037 Uiso 1 1 calc R U . . .
H5C H 0.630705 0.922029 0.290010 0.037 Uiso 1 1 calc R U . . .
C6 C -0.0223(3) 1.5771(3) 0.2453(2) 0.0259(6) Uani 1 1 d . . . . .
H6 H 0.025319 1.660797 0.250083 0.031 Uiso 1 1 calc R U . . .
C7 C 0.2642(3) 0.6330(3) 0.0693(2) 0.0351(8) Uani 1 1 d . . . . .
H7A H 0.344214 0.687539 0.062978 0.053 Uiso 1 1 calc R U . . .
H7B H 0.209960 0.579497 0.004126 0.053 Uiso 1 1 calc R U . . .
H7C H 0.281514 0.583894 0.118591 0.053 Uiso 1 1 calc R U . . .
C8 C 0.4711(3) 1.4632(3) 0.8590(2) 0.0275(6) Uani 1 1 d . . . . .
H8 H 0.444161 1.438219 0.913836 0.033 Uiso 1 1 calc R U . . .
C9 C 0.3487(3) 1.0873(3) -0.0008(2) 0.0281(6) Uani 1 1 d . . . . .
H9A H 0.293635 1.012627 -0.051141 0.042 Uiso 1 1 calc R U . . .
H9B H 0.429519 1.123209 -0.013501 0.042 Uiso 1 1 calc R U . . .
H9C H 0.307600 1.145106 -0.004684 0.042 Uiso 1 1 calc R U . . .

loop_
_atom_site_aniso_label
_atom_site_aniso_U_11
_atom_site_aniso_U_22
_atom_site_aniso_U_33
_atom_site_aniso_U_23
_atom_site_aniso_U_13
_atom_site_aniso_U_12
Eu1 0.01388(6) 0.01220(6) 0.01572(7) 0.00250(4) 0.00601(5) 0.00651(5)
O49 0.0205(10) 0.0204(10) 0.0216(10) -0.0034(8) 0.0017(8) 0.0113(8)
O50 0.0183(9) 0.0193(9) 0.0259(10) -0.0010(8) 0.0029(8) 0.0091(8)
C51 0.0158(12) 0.0187(12) 0.0144(12) 0.0024(9) 0.0036(9) 0.0100(10)
O52 0.0204(9) 0.0208(9) 0.0201(10) 0.0080(7) 0.0091(8) 0.0096(8)
C53 0.0132(11) 0.0143(11) 0.0163(12) 0.0051(9) 0.0078(9) 0.0071(9)
C54 0.0145(11) 0.0143(11) 0.0160(12) 0.0044(9) 0.0071(9) 0.0063(9)
O55 0.0222(10) 0.0265(10) 0.0305(11) 0.0134(9) 0.0154(9) 0.0126(8)
O56 0.0156(9) 0.0212(9) 0.0187(9) 0.0007(7) 0.0068(7) 0.0058(7)
C10 0.0267(14) 0.0194(13) 0.0196(13) 0.0027(10) 0.0077(11) 0.0131(11)
O11 0.0233(10) 0.0272(10) 0.0213(10) 0.0090(8) 0.0117(8) 0.0139(8)
C12 0.0132(11) 0.0157(12) 0.0143(12) 0.0036(9) 0.0061(9) 0.0044(9)
C13 0.0204(13) 0.0165(12) 0.0175(13) 0.0043(10) 0.0022(10) 0.0052(10)
C16 0.0209(13) 0.0137(12) 0.0202(13) 0.0039(10) 0.0073(10) 0.0105(10)
N17 0.0162(10) 0.0152(10) 0.0169(11) 0.0031(8) 0.0069(8) 0.0098(8)
C18 0.0236(14) 0.0326(16) 0.0213(14) -0.0093(12) -0.0017(11) 0.0137(13)
C19 0.0268(15) 0.0212(14) 0.0236(15) 0.0006(11) 0.0113(12) 0.0034(12)
C20 0.0205(13) 0.0179(12) 0.0154(12) 0.0061(10) 0.0040(10) 0.0113(10)
C21 0.0193(13) 0.0194(13) 0.0206(13) 0.0028(10) 0.0060(10) 0.0113(11)
C22 0.0246(14) 0.0133(12) 0.0167(13) 0.0013(10) 0.0012(10) 0.0078(10)
C23 0.0225(13) 0.0132(12) 0.0180(13) 0.0013(10) 0.0045(10) 0.0042(10)
C24 0.0187(12) 0.0208(13) 0.0187(13) 0.0055(10) 0.0064(10) 0.0095(11)
C25 0.0143(11) 0.0132(11) 0.0152(12) 0.0060(9) 0.0073(9) 0.0052(9)
C27 0.0182(12) 0.0150(12) 0.0185(13) 0.0073(10) 0.0070(10) 0.0078(10)
C28 0.0210(13) 0.0135(12) 0.0177(13) 0.0026(9) 0.0080(10) 0.0083(10)
N29 0.0190(11) 0.0134(10) 0.0166(11) 0.0041(8) 0.0057(9) 0.0069(9)
C30 0.0240(14) 0.0188(13) 0.0201(13) 0.0062(10) 0.0061(11) 0.0106(11)
C31 0.0240(14) 0.0231(14) 0.0239(14) 0.0085(11) 0.0128(12) 0.0062(11)
C32 0.0266(15) 0.0206(14) 0.0324(17) -0.0030(12) 0.0077(13) 0.0021(12)
C33 0.0154(12) 0.0136(12) 0.0174(12) 0.0046(9) 0.0062(10) 0.0064(10)
C34 0.0278(14) 0.0178(13) 0.0198(13) 0.0026(10) 0.0120(11) 0.0124(11)
C35 0.0263(16) 0.0429(19) 0.0408(19) 0.0138(15) 0.0111(14) 0.0239(15)
C36 0.0208(13) 0.0200(13) 0.0188(13) 0.0040(10) 0.0009(10) 0.0095(11)
C37 0.0174(12) 0.0136(12) 0.0229(14) -0.0012(10) 0.0093(11) 0.0036(10)
C38 0.0282(15) 0.0229(14) 0.0160(13) 0.0004(10) 0.0016(11) 0.0136(12)
C40 0.0251(15) 0.0357(17) 0.0433(19) 0.0126(14) 0.0216(14) 0.0135(14)
C42 0.0266(14) 0.0238(14) 0.0177(13) 0.0046(11) 0.0061(11) 0.0111(12)
C44 0.0219(14) 0.0303(16) 0.0296(16) 0.0001(12) -0.0019(12) 0.0094(13)
C47 0.0421(18) 0.0335(17) 0.0302(16) 0.0111(13) 0.0106(14) 0.0298(15)
C1 0.0191(13) 0.0181(13) 0.0247(14) 0.0003(11) 0.0107(11) 0.0036(11)
C2 0.0222(14) 0.0246(15) 0.0347(17) 0.0110(12) 0.0086(12) 0.0104(12)
C3 0.0246(14) 0.0250(14) 0.0244(14) 0.0050(11) 0.0154(12) 0.0119(12)
C4 0.0336(16) 0.0255(14) 0.0201(14) 0.0090(11) 0.0099(12) 0.0140(13)
C5 0.0227(14) 0.0265(15) 0.0276(15) 0.0059(12) 0.0102(12) 0.0109(12)
C6 0.0402(17) 0.0165(13) 0.0240(15) 0.0067(11) 0.0071(13) 0.0163(13)
C7 0.0392(18) 0.0406(19) 0.0295(17) -0.0076(14) 0.0043(14) 0.0287(16)
C8 0.0351(16) 0.0355(17) 0.0144(13) 0.0037(12) 0.0072(12) 0.0177(14)
C9 0.0376(17) 0.0380(17) 0.0209(14) 0.0091(12) 0.0172(13) 0.0222(14)

loop_
_atom_type_symbol
_atom_type_description
_atom_type_scat_dispersion_real
_atom_type_scat_dispersion_imag
_atom_type_scat_source
C C 0.0033 0.0016 'International Tables Vol C Tables 4.2.6.8 and 6.1.1.4'
H H 0.0000 0.0000 'International Tables Vol C Tables 4.2.6.8 and 6.1.1.4'
Eu Eu -0.1578 3.6682 'International Tables Vol C Tables 4.2.6.8 and 6.1.1.4'
N N 0.0061 0.0033 'International Tables Vol C Tables 4.2.6.8 and 6.1.1.4'
O O 0.0106 0.0060 'International Tables Vol C Tables 4.2.6.8 and 6.1.1.4'

loop_
_geom_angle_atom_site_label_1
_geom_angle_atom_site_label_2
_geom_angle_atom_site_label_3
_geom_angle
_geom_angle_site_symmetry_1
_geom_angle_site_symmetry_3
_geom_angle_publ_flag
O49 Eu1 O55 120.11(7) . . ?
O49 Eu1 O56 75.21(7) . . ?
O49 Eu1 O11 84.95(7) . . ?
O49 Eu1 N17 147.03(7) . . ?
O49 Eu1 N29 147.26(7) . . ?
O50 Eu1 O49 72.47(7) . . ?
O50 Eu1 O52 114.69(7) . . ?
O50 Eu1 O55 74.34(7) . . ?
O50 Eu1 O56 139.06(7) . . ?
O50 Eu1 O11 79.54(7) . . ?
O50 Eu1 N17 140.43(7) . . ?
O50 Eu1 N29 81.09(7) . . ?
O52 Eu1 O49 79.05(7) . . ?
O52 Eu1 O55 71.68(7) . . ?
O52 Eu1 O56 82.46(7) . . ?
O52 Eu1 O11 153.60(7) . . ?
O52 Eu1 N17 82.18(7) . . ?
O52 Eu1 N29 130.73(7) . . ?
O55 Eu1 O56 145.37(7) . . ?
O55 Eu1 N17 78.30(7) . . ?
O55 Eu1 N29 68.58(7) . . ?
O56 Eu1 N17 75.64(7) . . ?
O56 Eu1 N29 116.80(7) . . ?
O11 Eu1 O55 134.71(7) . . ?
O11 Eu1 O56 73.17(7) . . ?
O11 Eu1 N17 101.01(7) . . ?
O11 Eu1 N29 71.33(7) . . ?
N29 Eu1 N17 62.40(7) . . ?
C10 O49 Eu1 135.02(17) . . ?
C13 O50 Eu1 135.94(18) . . ?
C19 C51 C12 121.6(2) . . ?
C42 C51 C12 119.3(2) . . ?
C42 C51 C19 119.1(2) . . ?
C23 O52 Eu1 137.02(17) . . ?
C54 C53 C25 120.0(2) . . ?
N17 C53 C54 122.2(2) . . ?
N17 C53 C25 117.8(2) . . ?
C53 C54 C12 118.5(2) . . ?
C53 C54 C28 118.7(2) . . ?
C12 C54 C28 122.6(2) . . ?
C1 O55 Eu1 137.38(18) . . ?
C37 O56 Eu1 131.31(17) . . ?
O49 C10 C38 125.1(3) . . ?
O49 C10 C7 116.1(3) . . ?
C38 C10 C7 118.8(3) . . ?
C34 O11 Eu1 132.60(18) . . ?
C54 C12 C51 120.3(2) . . ?
C24 C12 C51 121.4(2) . . ?
C24 C12 C54 118.2(2) . . ?
O50 C13 C38 125.1(2) . . ?
O50 C13 C44 115.7(3) . . ?
C38 C13 C44 119.2(2) . . ?
C28 C16 H16 119.4 . . ?
C28 C16 C33 121.2(2) . . ?
C33 C16 H16 119.4 . . ?
C53 N17 Eu1 120.52(16) . . ?
C21 N17 Eu1 121.04(17) . . ?
C21 N17 C53 118.0(2) . . ?
C32 C18 H18 120.0 . . ?
C32 C18 C8 120.1(3) . . ?
C8 C18 H18 120.0 . . ?
C51 C19 H19 119.8 . . ?
C51 C19 C32 120.3(3) . . ?
C32 C19 H19 119.8 . . ?
C30 C20 C27 121.3(2) . . ?
C2 C20 C27 119.9(2) . . ?
C2 C20 C30 118.8(2) . . ?
N17 C21 H21 118.2 . . ?
N17 C21 C24 123.6(2) . . ?
C24 C21 H21 118.2 . . ?
N29 C22 H22 118.1 . . ?
N29 C22 C36 123.8(2) . . ?
C36 C22 H22 118.1 . . ?
O52 C23 C31 125.2(3) . . ?
O52 C23 C4 115.9(2) . . ?
C31 C23 C4 118.9(2) . . ?
C12 C24 C21 119.5(2) . . ?
C12 C24 H24 120.3 . . ?
C21 C24 H24 120.3 . . ?
N29 C25 C53 117.6(2) . . ?
N29 C25 C33 122.5(2) . . ?
C33 C25 C53 119.9(2) . . ?
C33 C27 C20 121.9(2) . . ?
C36 C27 C20 120.8(2) . . ?
C36 C27 C33 117.4(2) . . ?
C54 C28 H28 119.3 . . ?
C16 C28 C54 121.4(2) . . ?
C16 C28 H28 119.3 . . ?
C22 N29 Eu1 120.28(17) . . ?
C22 N29 C25 117.7(2) . . ?
C25 N29 Eu1 121.30(16) . . ?
C20 C30 H30 119.7 . . ?
C6 C30 C20 120.5(3) . . ?
C6 C30 H30 119.7 . . ?
C23 C31 H31 118.2 . . ?
C23 C31 C1 123.7(3) . . ?
C1 C31 H31 118.2 . . ?
C18 C32 C19 120.1(3) . . ?
C18 C32 H32 120.0 . . ?
C19 C32 H32 120.0 . . ?
C25 C33 C16 118.7(2) . . ?
C25 C33 C27 118.5(2) . . ?
C27 C33 C16 122.8(2) . . ?
O11 C34 C3 125.0(3) . . ?
O11 C34 C9 116.3(2) . . ?
C3 C34 C9 118.7(2) . . ?
C47 C35 H35 120.1 . . ?
C47 C35 C2 119.8(3) . . ?
C2 C35 H35 120.1 . . ?
C22 C36 H36 119.9 . . ?
C27 C36 C22 120.1(2) . . ?
C27 C36 H36 119.9 . . ?
O56 C37 C3 124.9(3) . . ?
O56 C37 C5 116.9(2) . . ?
C3 C37 C5 118.2(2) . . ?
C10 C38 H38 117.9 . . ?
C13 C38 C10 124.1(3) . . ?
C13 C38 H38 117.9 . . ?
H40A C40 H40B 109.5 . . ?
H40A C40 H40C 109.5 . . ?
H40B C40 H40C 109.5 . . ?
C1 C40 H40A 109.5 . . ?
C1 C40 H40B 109.5 . . ?
C1 C40 H40C 109.5 . . ?
C51 C42 H42 119.7 . . ?
C51 C42 C8 120.7(3) . . ?
C8 C42 H42 119.7 . . ?
C13 C44 H44A 109.5 . . ?
C13 C44 H44B 109.5 . . ?
C13 C44 H44C 109.5 . . ?
H44A C44 H44B 109.5 . . ?
H44A C44 H44C 109.5 . . ?
H44B C44 H44C 109.5 . . ?
C35 C47 H47 120.0 . . ?
C6 C47 C35 120.1(3) . . ?
C6 C47 H47 120.0 . . ?
O55 C1 C31 124.8(3) . . ?
O55 C1 C40 116.2(3) . . ?
C31 C1 C40 119.0(3) . . ?
C20 C2 H2 119.7 . . ?
C35 C2 C20 120.7(3) . . ?
C35 C2 H2 119.7 . . ?
C34 C3 C37 125.4(3) . . ?
C34 C3 H3 117.3 . . ?
C37 C3 H3 117.3 . . ?
C23 C4 H4A 109.5 . . ?
C23 C4 H4B 109.5 . . ?
C23 C4 H4C 109.5 . . ?
H4A C4 H4B 109.5 . . ?
H4A C4 H4C 109.5 . . ?
H4B C4 H4C 109.5 . . ?
C37 C5 H5A 109.5 . . ?
C37 C5 H5B 109.5 . . ?
C37 C5 H5C 109.5 . . ?
H5A C5 H5B 109.5 . . ?
H5A C5 H5C 109.5 . . ?
H5B C5 H5C 109.5 . . ?
C30 C6 H6 119.9 . . ?
C47 C6 C30 120.1(3) . . ?
C47 C6 H6 119.9 . . ?
C10 C7 H7A 109.5 . . ?
C10 C7 H7B 109.5 . . ?
C10 C7 H7C 109.5 . . ?
H7A C7 H7B 109.5 . . ?
H7A C7 H7C 109.5 . . ?
H7B C7 H7C 109.5 . . ?
C18 C8 C42 119.8(3) . . ?
C18 C8 H8 120.1 . . ?
C42 C8 H8 120.1 . . ?
C34 C9 H9A 109.5 . . ?
C34 C9 H9B 109.5 . . ?
C34 C9 H9C 109.5 . . ?
H9A C9 H9B 109.5 . . ?
H9A C9 H9C 109.5 . . ?
H9B C9 H9C 109.5 . . ?

loop_
_geom_bond_atom_site_label_1
_geom_bond_atom_site_label_2
_geom_bond_distance
_geom_bond_site_symmetry_2
_geom_bond_publ_flag
Eu1 O49 2.3718(19) . ?
Eu1 O50 2.360(2) . ?
Eu1 O52 2.3623(19) . ?
Eu1 O55 2.380(2) . ?
Eu1 O56 2.3825(19) . ?
Eu1 O11 2.378(2) . ?
Eu1 N17 2.629(2) . ?
Eu1 N29 2.611(2) . ?
O49 C10 1.266(3) . ?
O50 C13 1.277(3) . ?
C51 C12 1.497(3) . ?
C51 C19 1.396(4) . ?
C51 C42 1.389(4) . ?
O52 C23 1.276(3) . ?
C53 C54 1.413(3) . ?
C53 N17 1.368(3) . ?
C53 C25 1.443(3) . ?
C54 C12 1.429(3) . ?
C54 C28 1.443(3) . ?
O55 C1 1.259(3) . ?
O56 C37 1.271(3) . ?
C10 C38 1.406(4) . ?
C10 C7 1.516(4) . ?
O11 C34 1.274(3) . ?
C12 C24 1.379(4) . ?
C13 C38 1.396(4) . ?
C13 C44 1.517(4) . ?
C16 H16 0.9500 . ?
C16 C28 1.357(4) . ?
C16 C33 1.442(4) . ?
N17 C21 1.332(3) . ?
C18 H18 0.9500 . ?
C18 C32 1.383(5) . ?
C18 C8 1.392(4) . ?
C19 H19 0.9500 . ?
C19 C32 1.398(4) . ?
C20 C27 1.485(4) . ?
C20 C30 1.402(4) . ?
C20 C2 1.398(4) . ?
C21 H21 0.9500 . ?
C21 C24 1.410(4) . ?
C22 H22 0.9500 . ?
C22 N29 1.328(3) . ?
C22 C36 1.396(4) . ?
C23 C31 1.400(4) . ?
C23 C4 1.519(4) . ?
C24 H24 0.9500 . ?
C25 N29 1.368(3) . ?
C25 C33 1.419(3) . ?
C27 C33 1.427(4) . ?
C27 C36 1.390(4) . ?
C28 H28 0.9500 . ?
C30 H30 0.9500 . ?
C30 C6 1.390(4) . ?
C31 H31 0.9500 . ?
C31 C1 1.409(4) . ?
C32 H32 0.9500 . ?
C34 C3 1.401(4) . ?
C34 C9 1.518(4) . ?
C35 H35 0.9500 . ?
C35 C47 1.392(5) . ?
C35 C2 1.393(4) . ?
C36 H36 0.9500 . ?
C37 C3 1.407(4) . ?
C37 C5 1.517(4) . ?
C38 H38 0.9500 . ?
C40 H40A 0.9800 . ?
C40 H40B 0.9800 . ?
C40 H40C 0.9800 . ?
C40 C1 1.522(4) . ?
C42 H42 0.9500 . ?
C42 C8 1.396(4) . ?
C44 H44A 0.9800 . ?
C44 H44B 0.9800 . ?
C44 H44C 0.9800 . ?
C47 H47 0.9500 . ?
C47 C6 1.389(5) . ?
C2 H2 0.9500 . ?
C3 H3 0.9500 . ?
C4 H4A 0.9800 . ?
C4 H4B 0.9800 . ?
C4 H4C 0.9800 . ?
C5 H5A 0.9800 . ?
C5 H5B 0.9800 . ?
C5 H5C 0.9800 . ?
C6 H6 0.9500 . ?
C7 H7A 0.9800 . ?
C7 H7B 0.9800 . ?
C7 H7C 0.9800 . ?
C8 H8 0.9500 . ?
C9 H9A 0.9800 . ?
C9 H9B 0.9800 . ?
C9 H9C 0.9800 . ?

loop_
_geom_torsion_atom_site_label_1
_geom_torsion_atom_site_label_2
_geom_torsion_atom_site_label_3
_geom_torsion_atom_site_label_4
_geom_torsion
_geom_torsion_site_symmetry_1
_geom_torsion_site_symmetry_2
_geom_torsion_site_symmetry_3
_geom_torsion_site_symmetry_4
_geom_torsion_publ_flag
Eu1 O49 C10 C38 -16.4(5) . . . . ?
Eu1 O49 C10 C7 165.1(2) . . . . ?
Eu1 O50 C13 C38 3.5(4) . . . . ?
Eu1 O50 C13 C44 -177.87(19) . . . . ?
Eu1 O52 C23 C31 -6.7(4) . . . . ?
Eu1 O52 C23 C4 173.32(18) . . . . ?
Eu1 O55 C1 C31 3.6(5) . . . . ?
Eu1 O55 C1 C40 -174.3(2) . . . . ?
Eu1 O56 C37 C3 26.3(4) . . . . ?
Eu1 O56 C37 C5 -153.10(18) . . . . ?
Eu1 O11 C34 C3 -17.6(4) . . . . ?
Eu1 O11 C34 C9 161.48(19) . . . . ?
Eu1 N17 C21 C24 -172.1(2) . . . . ?
O49 C10 C38 C13 0.8(5) . . . . ?
O50 C13 C38 C10 5.6(5) . . . . ?
C51 C12 C24 C21 175.4(2) . . . . ?
C51 C19 C32 C18 0.5(5) . . . . ?
C51 C42 C8 C18 -1.2(4) . . . . ?
O52 C23 C31 C1 2.3(5) . . . . ?
C53 C54 C12 C51 -174.4(2) . . . . ?
C53 C54 C12 C24 1.5(4) . . . . ?
C53 C54 C28 C16 -0.1(4) . . . . ?
C53 N17 C21 C24 0.7(4) . . . . ?
C53 C25 N29 Eu1 5.5(3) . . . . ?
C53 C25 N29 C22 176.1(2) . . . . ?
C53 C25 C33 C16 0.0(4) . . . . ?
C53 C25 C33 C27 -177.8(2) . . . . ?
C54 C53 N17 Eu1 173.24(18) . . . . ?
C54 C53 N17 C21 0.4(4) . . . . ?
C54 C53 C25 N29 -178.4(2) . . . . ?
C54 C53 C25 C33 -0.4(4) . . . . ?
C54 C12 C24 C21 -0.5(4) . . . . ?
O56 C37 C3 C34 -3.7(5) . . . . ?
O11 C34 C3 C37 -0.9(5) . . . . ?
C12 C51 C19 C32 177.2(3) . . . . ?
C12 C51 C42 C8 -176.9(3) . . . . ?
C12 C54 C28 C16 -175.7(2) . . . . ?
N17 C53 C54 C12 -1.5(4) . . . . ?
N17 C53 C54 C28 -177.3(2) . . . . ?
N17 C53 C25 N29 -0.5(3) . . . . ?
N17 C53 C25 C33 177.4(2) . . . . ?
N17 C21 C24 C12 -0.7(4) . . . . ?
C19 C51 C12 C54 -71.8(3) . . . . ?
C19 C51 C12 C24 112.5(3) . . . . ?
C19 C51 C42 C8 1.2(4) . . . . ?
C20 C27 C33 C16 4.2(4) . . . . ?
C20 C27 C33 C25 -178.2(2) . . . . ?
C20 C27 C36 C22 177.8(3) . . . . ?
C20 C30 C6 C47 0.3(4) . . . . ?
C23 C31 C1 O55 -0.9(5) . . . . ?
C23 C31 C1 C40 177.0(3) . . . . ?
C25 C53 C54 C12 176.3(2) . . . . ?
C25 C53 C54 C28 0.5(4) . . . . ?
C25 C53 N17 Eu1 -4.6(3) . . . . ?
C25 C53 N17 C21 -177.4(2) . . . . ?
C27 C20 C30 C6 180.0(2) . . . . ?
C27 C20 C2 C35 179.5(3) . . . . ?
C28 C54 C12 C51 1.2(4) . . . . ?
C28 C54 C12 C24 177.1(2) . . . . ?
C28 C16 C33 C25 0.4(4) . . . . ?
C28 C16 C33 C27 178.1(3) . . . . ?
N29 C22 C36 C27 0.6(4) . . . . ?
N29 C25 C33 C16 177.8(2) . . . . ?
N29 C25 C33 C27 0.1(4) . . . . ?
C30 C20 C27 C33 56.8(4) . . . . ?
C30 C20 C27 C36 -123.3(3) . . . . ?
C30 C20 C2 C35 -0.9(4) . . . . ?
C32 C18 C8 C42 0.8(5) . . . . ?
C33 C16 C28 C54 -0.4(4) . . . . ?
C33 C25 N29 Eu1 -172.42(17) . . . . ?
C33 C25 N29 C22 -1.9(4) . . . . ?
C33 C27 C36 C22 -2.3(4) . . . . ?
C35 C47 C6 C30 -0.6(5) . . . . ?
C36 C22 N29 Eu1 172.2(2) . . . . ?
C36 C22 N29 C25 1.5(4) . . . . ?
C36 C27 C33 C16 -175.7(2) . . . . ?
C36 C27 C33 C25 2.0(4) . . . . ?
C42 C51 C12 C54 106.3(3) . . . . ?
C42 C51 C12 C24 -69.5(3) . . . . ?
C42 C51 C19 C32 -0.8(4) . . . . ?
C44 C13 C38 C10 -173.0(3) . . . . ?
C47 C35 C2 C20 0.6(5) . . . . ?
C2 C20 C27 C33 -123.6(3) . . . . ?
C2 C20 C27 C36 56.2(4) . . . . ?
C2 C20 C30 C6 0.4(4) . . . . ?
C2 C35 C47 C6 0.2(5) . . . . ?
C4 C23 C31 C1 -177.7(3) . . . . ?
C5 C37 C3 C34 175.7(3) . . . . ?
C7 C10 C38 C13 179.3(3) . . . . ?
C8 C18 C32 C19 -0.5(5) . . . . ?
C9 C34 C3 C37 -180.0(3) . . . . ?
